data_7024443
loop_
_publ_author_name
'Ehrhart, J\'er\^ome'
'Planeix, Jean-Marc'
'Kyritsakas-Gruber, Nathalie'
'Hosseini, Mir Wais'

_publ_section_title
;
 Molecular tectonics: formation and structural studies on a 2-D
 directional coordination network based on a non-centric metacyclophane
 based tecton and zinc cation.
;
_journal_issue 8
_journal_name_full 'Dalton transactions (Cambridge, England : 2003)'
_journal_page_first 2137
_journal_page_last 2146
_journal_paper_doi 10.1039/b917089h
_journal_volume 39
_journal_year 2010
_chemical_formula_moiety 'C48 H54 Br4 Hg N4, C H Cl3'
_chemical_formula_sum 'C49 H55 Br4 Cl3 Hg N4'
_chemical_formula_weight 1326.55
_chemical_name_systematic
;
?
;
_space_group_IT_number 2
_symmetry_cell_setting triclinic
_symmetry_space_group_name_Hall '-P 1'
_symmetry_space_group_name_H-M 'P -1'
_atom_sites_solution_hydrogens geom
_atom_sites_solution_primary direct
_atom_sites_solution_secondary difmap
_audit_creation_method SHELXL-97
_cell_angle_alpha 92.715(2)
_cell_angle_beta 90.510(2)
_cell_angle_gamma 110.905(2)
_cell_formula_units_Z 2
_cell_length_a 11.4429(6)
_cell_length_b 14.9630(9)
_cell_length_c 15.3162(11)
_cell_measurement_reflns_used 1607
_cell_measurement_temperature 173(2)
_cell_measurement_theta_max 23.41
_cell_measurement_theta_min 2.66
_cell_volume 2446.1(3)
_computing_cell_refinement 'Bruker SMART'
_computing_data_collection 'Bruker SMART'
_computing_data_reduction 'Bruker SAINT'
_computing_molecular_graphics 'Bruker SHELXTL'
_computing_publication_material 'Bruker SHELXTL'
_computing_structure_refinement 'SHELXL-97 (Sheldrick, 1997)'
_computing_structure_solution 'SHELXS-97 (Sheldrick, 1990)'
_diffrn_ambient_temperature 173(2)
_diffrn_measured_fraction_theta_full 0.978
_diffrn_measured_fraction_theta_max 0.978
_diffrn_measurement_device_type 'CCD area detector'
_diffrn_measurement_method 'phi and omega scans'
_diffrn_radiation_monochromator graphite
_diffrn_radiation_source 'fine-focus sealed tube'
_diffrn_radiation_type MoK\a
_diffrn_radiation_wavelength 0.71073
_diffrn_reflns_av_R_equivalents 0.0604
_diffrn_reflns_av_sigmaI/netI 0.0716
_diffrn_reflns_limit_h_max 14
_diffrn_reflns_limit_h_min -14
_diffrn_reflns_limit_k_max 19
_diffrn_reflns_limit_k_min -19
_diffrn_reflns_limit_l_max 19
_diffrn_reflns_limit_l_min -19
_diffrn_reflns_number 45948
_diffrn_reflns_theta_full 27.50
_diffrn_reflns_theta_max 27.50
_diffrn_reflns_theta_min 1.46
_exptl_absorpt_coefficient_mu 6.615
_exptl_absorpt_correction_T_max 0.6197
_exptl_absorpt_correction_T_min 0.5575
_exptl_absorpt_correction_type multi-scan
_exptl_absorpt_process_details sadabs
_exptl_crystal_colour colorless
_exptl_crystal_density_diffrn 1.801
_exptl_crystal_density_meas ?
_exptl_crystal_density_method 'not measured'
_exptl_crystal_description prism
_exptl_crystal_F_000 1296
_exptl_crystal_size_max 0.10
_exptl_crystal_size_mid 0.10
_exptl_crystal_size_min 0.08
_refine_diff_density_max 1.527
_refine_diff_density_min -0.945
_refine_diff_density_rms 0.150
_refine_ls_extinction_method none
_refine_ls_goodness_of_fit_ref 1.009
_refine_ls_hydrogen_treatment constr
_refine_ls_matrix_type full
_refine_ls_number_parameters 556
_refine_ls_number_reflns 11001
_refine_ls_number_restraints 0
_refine_ls_restrained_S_all 1.009
_refine_ls_R_factor_all 0.0935
_refine_ls_R_factor_gt 0.0564
_refine_ls_shift/su_max 0.030
_refine_ls_shift/su_mean 0.000
_refine_ls_structure_factor_coef Fsqd
_refine_ls_weighting_details 'calc w=1/[\s^2^(Fo^2^)+(0.0696P)^2^+8.0620P] where P=(Fo^2^+2Fc^2^)/3'
_refine_ls_weighting_scheme calc
_refine_ls_wR_factor_gt 0.1317
_refine_ls_wR_factor_ref 0.1576
_reflns_number_gt 7573
_reflns_number_total 11001
_reflns_threshold_expression >2sigma(I)
_cod_data_source_file b917089h.txt
_cod_data_source_block e1446a
_cod_depositor_comments
;
The following automatic conversions were performed:

'_symmetry_cell_setting' value 'Triclinic' changed to 'triclinic'
according to /home/saulius/struct/CIF-dictionaries/cif_core.dic
dictionary named 'cif_core.dic' version 2.4.2 from 2011-04-26.

Automatic conversion script
Id: cif_fix_values 1891 2012-01-12 08:04:46Z andrius 

The following automatic conversions were performed:

'_exptl_crystal_density_meas' value 'none' was changed to '?' - the
value is perceived as not measured.

Automatic conversion script
Id: cif_fix_values 3008 2015-01-20 13:52:24Z robertas 
;
_cod_original_sg_symbol_H-M P-1
_cod_database_code 7024443

loop_
_symmetry_equiv_pos_as_xyz
'x, y, z'
'-x, -y, -z'

loop_
_atom_site_label
_atom_site_type_symbol
_atom_site_fract_x
_atom_site_fract_y
_atom_site_fract_z
_atom_site_U_iso_or_equiv
_atom_site_adp_type
_atom_site_occupancy
_atom_site_symmetry_multiplicity
_atom_site_calc_flag
_atom_site_refinement_flags
Hg1 Hg 0.53822(3) 0.29239(2) 0.59277(2) 0.04185(12) Uani 1 1 d .
Br1 Br 0.44966(8) 0.21847(6) 0.44038(5) 0.0421(2) Uani 1 1 d .
Br2 Br 0.44914(10) 0.30068(8) 0.74065(6) 0.0599(3) Uani 1 1 d .
C1 C 0.7736(7) 0.3989(5) 0.1836(5) 0.0289(15) Uani 1 1 d .
C2 C 0.7333(6) 0.4521(5) 0.2472(5) 0.0289(15) Uani 1 1 d .
C3 C 0.8196(7) 0.5183(5) 0.3054(5) 0.0333(16) Uani 1 1 d .
C4 C 0.9461(7) 0.5280(5) 0.3052(5) 0.0344(17) Uani 1 1 d .
C5 C 0.9878(7) 0.4783(5) 0.2386(5) 0.0331(16) Uani 1 1 d .
C6 C 0.9026(7) 0.4181(5) 0.1764(5) 0.0338(17) Uani 1 1 d .
C7 C 0.5942(7) 0.4387(6) 0.2522(6) 0.044(2) Uani 1 1 d .
H7A H 0.5469 0.3742 0.2707 0.065 Uiso 1 1 calc R
H7B H 0.5629 0.4468 0.1945 0.065 Uiso 1 1 calc R
H7C H 0.5841 0.4864 0.2945 0.065 Uiso 1 1 calc R
C8 C 0.7791(8) 0.5859(6) 0.3634(5) 0.0408(19) Uani 1 1 d .
H8A H 0.8524 0.6449 0.3774 0.049 Uiso 1 1 calc R
H8B H 0.7165 0.6041 0.3310 0.049 Uiso 1 1 calc R
N1 N 0.7244(6) 0.5438(4) 0.4459(4) 0.0352(14) Uani 1 1 d .
C9 C 0.7046(8) 0.4545(6) 0.4707(5) 0.0398(19) Uani 1 1 d .
H9 H 0.7243 0.4071 0.4370 0.048 Uiso 1 1 calc R
N2 N 0.6540(7) 0.4419(5) 0.5482(4) 0.0426(16) Uani 1 1 d .
C10 C 0.6383(7) 0.5262(6) 0.5734(6) 0.0424(19) Uani 1 1 d .
H10 H 0.6034 0.5382 0.6268 0.051 Uiso 1 1 calc R
C11 C 0.6807(7) 0.5896(6) 0.5099(5) 0.041(2) Uani 1 1 d .
H11 H 0.6800 0.6529 0.5100 0.049 Uiso 1 1 calc R
C12 C 1.0333(8) 0.5924(6) 0.3765(6) 0.048(2) Uani 1 1 d .
H12A H 1.0703 0.6576 0.3566 0.072 Uiso 1 1 calc R
H12B H 1.1000 0.5679 0.3897 0.072 Uiso 1 1 calc R
H12C H 0.9859 0.5932 0.4294 0.072 Uiso 1 1 calc R
C13 C 0.9468(7) 0.3775(6) 0.0963(5) 0.0398(19) Uani 1 1 d .
H13A H 0.9519 0.3153 0.1087 0.060 Uiso 1 1 calc R
H13B H 1.0297 0.4217 0.0811 0.060 Uiso 1 1 calc R
H13C H 0.8876 0.3694 0.0474 0.060 Uiso 1 1 calc R
C14 C 1.1276(7) 0.4983(6) 0.2310(6) 0.0406(19) Uani 1 1 d .
H14A H 1.1698 0.5335 0.2856 0.049 Uiso 1 1 calc R
H14B H 1.1585 0.5418 0.1828 0.049 Uiso 1 1 calc R
C15 C 1.1703(7) 0.4126(6) 0.2147(5) 0.0370(18) Uani 1 1 d .
C16 C 1.2485(7) 0.4124(5) 0.1446(6) 0.0386(18) Uani 1 1 d .
C17 C 1.2852(7) 0.3327(6) 0.1332(5) 0.0348(17) Uani 1 1 d .
Br3 Br 1.37742(7) 0.32492(7) 0.03023(5) 0.0441(2) Uani 1 1 d .
C18 C 1.2551(7) 0.2588(5) 0.1896(5) 0.0325(16) Uani 1 1 d .
C19 C 1.1768(6) 0.2607(5) 0.2600(5) 0.0293(15) Uani 1 1 d .
C20 C 1.1357(7) 0.3382(5) 0.2726(5) 0.0315(16) Uani 1 1 d .
C21 C 1.2955(9) 0.4938(7) 0.0848(7) 0.059(3) Uani 1 1 d .
H21A H 1.3832 0.5052 0.0718 0.088 Uiso 1 1 calc R
H21B H 1.2890 0.5518 0.1134 0.088 Uiso 1 1 calc R
H21C H 1.2451 0.4775 0.0304 0.088 Uiso 1 1 calc R
C22 C 1.3095(8) 0.1802(6) 0.1793(5) 0.0395(18) Uani 1 1 d .
H22A H 1.3498 0.1751 0.2346 0.059 Uiso 1 1 calc R
H22B H 1.3716 0.1956 0.1333 0.059 Uiso 1 1 calc R
H22C H 1.2424 0.1191 0.1633 0.059 Uiso 1 1 calc R
C23 C 1.0599(7) 0.3427(6) 0.3508(5) 0.0364(17) Uani 1 1 d .
H23A H 1.0789 0.4098 0.3705 0.055 Uiso 1 1 calc R
H23B H 1.0807 0.3084 0.3979 0.055 Uiso 1 1 calc R
H23C H 0.9707 0.3129 0.3351 0.055 Uiso 1 1 calc R
C24 C 1.1406(7) 0.1785(5) 0.3211(5) 0.0332(16) Uani 1 1 d .
H24A H 1.1695 0.1285 0.2951 0.040 Uiso 1 1 calc R
H24B H 1.1890 0.2027 0.3766 0.040 Uiso 1 1 calc R
C25 C 1.0044(7) 0.1298(5) 0.3441(5) 0.0283(15) Uani 1 1 d .
C26 C 0.9691(7) 0.1146(5) 0.4321(5) 0.0308(16) Uani 1 1 d .
C27 C 0.8438(7) 0.0615(5) 0.4494(4) 0.0302(16) Uani 1 1 d .
C28 C 0.7524(7) 0.0324(5) 0.3845(5) 0.0302(15) Uani 1 1 d .
C29 C 0.7861(7) 0.0497(5) 0.2972(5) 0.0282(15) Uani 1 1 d .
C30 C 0.9131(7) 0.0935(5) 0.2762(4) 0.0280(15) Uani 1 1 d .
C31 C 1.0638(8) 0.1539(6) 0.5069(5) 0.0395(18) Uani 1 1 d .
H31A H 1.0330 0.1910 0.5491 0.059 Uiso 1 1 calc R
H31B H 1.1436 0.1953 0.4843 0.059 Uiso 1 1 calc R
H31C H 1.0760 0.1007 0.5358 0.059 Uiso 1 1 calc R
C32 C 0.8108(7) 0.0391(5) 0.5428(5) 0.0328(16) Uani 1 1 d .
H32A H 0.7442 -0.0250 0.5437 0.039 Uiso 1 1 calc R
H32B H 0.8852 0.0363 0.5744 0.039 Uiso 1 1 calc R
N3 N 0.7676(6) 0.1101(4) 0.5895(4) 0.0326(14) Uani 1 1 d .
C33 C 0.7134(7) 0.1652(6) 0.5535(5) 0.0348(17) Uani 1 1 d .
H33 H 0.7027 0.1686 0.4924 0.042 Uiso 1 1 calc R
N4 N 0.6765(6) 0.2146(5) 0.6140(4) 0.0370(15) Uani 1 1 d .
C34 C 0.7065(8) 0.1878(7) 0.6920(5) 0.047(2) Uani 1 1 d .
H34 H 0.6900 0.2106 0.7477 0.057 Uiso 1 1 calc R
C35 C 0.7641(9) 0.1231(7) 0.6775(5) 0.047(2) Uani 1 1 d .
H35 H 0.7955 0.0932 0.7205 0.056 Uiso 1 1 calc R
C36 C 0.6165(7) -0.0188(6) 0.4045(5) 0.0407(19) Uani 1 1 d .
H36A H 0.6082 -0.0273 0.4674 0.061 Uiso 1 1 calc R
H36B H 0.5855 -0.0815 0.3727 0.061 Uiso 1 1 calc R
H36C H 0.5674 0.0194 0.3862 0.061 Uiso 1 1 calc R
C37 C 0.9520(7) 0.0980(6) 0.1824(5) 0.0366(18) Uani 1 1 d .
H37A H 0.8946 0.0424 0.1481 0.055 Uiso 1 1 calc R
H37B H 1.0373 0.0975 0.1793 0.055 Uiso 1 1 calc R
H37C H 0.9494 0.1570 0.1586 0.055 Uiso 1 1 calc R
C38 C 0.6855(7) 0.0124(5) 0.2247(5) 0.0354(17) Uani 1 1 d .
H38A H 0.6031 -0.0061 0.2525 0.043 Uiso 1 1 calc R
H38B H 0.6923 -0.0470 0.1977 0.043 Uiso 1 1 calc R
C39 C 0.6842(7) 0.0772(5) 0.1509(4) 0.0284(15) Uani 1 1 d .
C40 C 0.6772(7) 0.0397(5) 0.0638(5) 0.0319(16) Uani 1 1 d .
C41 C 0.6715(7) 0.0996(6) -0.0018(5) 0.0345(17) Uani 1 1 d .
Br4 Br 0.65780(9) 0.05032(6) -0.12003(5) 0.0442(2) Uani 1 1 d .
C42 C 0.6740(7) 0.1929(5) 0.0137(5) 0.0334(17) Uani 1 1 d .
C43 C 0.6816(6) 0.2282(5) 0.1009(5) 0.0293(15) Uani 1 1 d .
C44 C 0.6812(6) 0.1686(5) 0.1692(5) 0.0279(15) Uani 1 1 d .
C45 C 0.6714(9) -0.0606(6) 0.0408(5) 0.045(2) Uani 1 1 d .
H45A H 0.6080 -0.0896 -0.0058 0.068 Uiso 1 1 calc R
H45B H 0.6491 -0.0988 0.0925 0.068 Uiso 1 1 calc R
H45C H 0.7532 -0.0589 0.0207 0.068 Uiso 1 1 calc R
C46 C 0.6695(10) 0.2517(6) -0.0618(5) 0.050(2) Uani 1 1 d .
H46A H 0.6192 0.2098 -0.1100 0.076 Uiso 1 1 calc R
H46B H 0.7546 0.2852 -0.0813 0.076 Uiso 1 1 calc R
H46C H 0.6317 0.2988 -0.0435 0.076 Uiso 1 1 calc R
C47 C 0.6733(7) 0.2022(6) 0.2630(5) 0.0354(17) Uani 1 1 d .
H47A H 0.7577 0.2385 0.2868 0.053 Uiso 1 1 calc R
H47B H 0.6340 0.1465 0.2980 0.053 Uiso 1 1 calc R
H47C H 0.6230 0.2432 0.2651 0.053 Uiso 1 1 calc R
C48 C 0.6755(7) 0.3272(5) 0.1221(5) 0.0341(17) Uani 1 1 d .
H48A H 0.6778 0.3579 0.0660 0.041 Uiso 1 1 calc R
H48B H 0.5926 0.3175 0.1470 0.041 Uiso 1 1 calc R
C49 C 0.8938(11) 0.7846(8) 0.1314(7) 0.068(3) Uani 1 1 d .
H49 H 0.8028 0.7614 0.1147 0.082 Uiso 1 1 calc R
Cl1 Cl 0.9346(4) 0.6848(3) 0.1480(2) 0.108 Uani 1 1 d .
Cl2 Cl 0.9170(3) 0.8575(3) 0.2264(2) 0.0940(10) Uani 1 1 d .
Cl3 Cl 0.9772(4) 0.8474(3) 0.0456(2) 0.1025(11) Uani 1 1 d .

loop_
_atom_site_aniso_label
_atom_site_aniso_U_11
_atom_site_aniso_U_22
_atom_site_aniso_U_33
_atom_site_aniso_U_23
_atom_site_aniso_U_13
_atom_site_aniso_U_12
Hg1 0.0449(2) 0.0457(2) 0.04115(19) -0.00126(14) -0.00217(14) 0.02432(16)
Br1 0.0458(5) 0.0424(5) 0.0408(4) -0.0012(3) -0.0073(4) 0.0199(4)
Br2 0.0710(6) 0.0800(7) 0.0473(5) 0.0064(5) 0.0117(5) 0.0490(6)
C1 0.031(4) 0.024(4) 0.034(4) 0.003(3) -0.006(3) 0.013(3)
C2 0.022(3) 0.028(4) 0.039(4) -0.005(3) -0.005(3) 0.012(3)
C3 0.039(4) 0.022(4) 0.040(4) 0.003(3) -0.001(3) 0.012(3)
C4 0.040(4) 0.030(4) 0.033(4) 0.000(3) -0.006(3) 0.012(3)
C5 0.030(4) 0.024(4) 0.046(4) 0.001(3) -0.005(3) 0.011(3)
C6 0.034(4) 0.026(4) 0.044(4) 0.001(3) 0.002(3) 0.014(3)
C7 0.039(4) 0.047(5) 0.050(5) -0.015(4) -0.006(4) 0.023(4)
C8 0.045(5) 0.035(4) 0.044(5) -0.004(4) -0.005(4) 0.018(4)
N1 0.038(4) 0.028(3) 0.040(4) -0.005(3) -0.005(3) 0.015(3)
C9 0.048(5) 0.034(4) 0.044(5) -0.008(4) 0.001(4) 0.023(4)
N2 0.050(4) 0.042(4) 0.038(4) -0.007(3) -0.002(3) 0.020(3)
C10 0.036(4) 0.041(5) 0.046(5) -0.011(4) 0.000(4) 0.009(4)
C11 0.031(4) 0.037(5) 0.053(5) -0.021(4) -0.001(4) 0.014(4)
C12 0.036(4) 0.041(5) 0.062(6) -0.011(4) -0.014(4) 0.011(4)
C13 0.028(4) 0.042(5) 0.052(5) 0.005(4) 0.001(3) 0.015(4)
C14 0.029(4) 0.031(4) 0.059(5) 0.006(4) -0.001(4) 0.008(3)
C15 0.030(4) 0.037(4) 0.045(5) -0.003(4) -0.001(3) 0.015(3)
C16 0.031(4) 0.031(4) 0.055(5) 0.007(4) -0.001(4) 0.013(3)
C17 0.025(4) 0.039(4) 0.038(4) -0.001(3) 0.000(3) 0.009(3)
Br3 0.0354(4) 0.0590(6) 0.0402(4) 0.0083(4) 0.0062(3) 0.0186(4)
C18 0.026(4) 0.032(4) 0.039(4) -0.004(3) -0.008(3) 0.010(3)
C19 0.025(3) 0.034(4) 0.030(4) 0.001(3) -0.007(3) 0.013(3)
C20 0.026(4) 0.037(4) 0.031(4) 0.000(3) -0.002(3) 0.012(3)
C21 0.063(6) 0.045(6) 0.075(7) 0.027(5) 0.025(5) 0.023(5)
C22 0.044(5) 0.030(4) 0.044(5) -0.003(3) 0.004(4) 0.013(4)
C23 0.040(4) 0.034(4) 0.041(4) 0.000(3) 0.001(3) 0.020(4)
C24 0.035(4) 0.035(4) 0.033(4) 0.004(3) -0.002(3) 0.018(3)
C25 0.033(4) 0.023(4) 0.031(4) -0.004(3) -0.001(3) 0.014(3)
C26 0.042(4) 0.029(4) 0.029(4) -0.007(3) -0.004(3) 0.024(3)
C27 0.044(4) 0.032(4) 0.023(3) 0.006(3) 0.005(3) 0.023(4)
C28 0.032(4) 0.025(4) 0.036(4) 0.007(3) -0.002(3) 0.013(3)
C29 0.030(4) 0.020(3) 0.033(4) -0.001(3) -0.007(3) 0.008(3)
C30 0.032(4) 0.029(4) 0.025(3) 0.002(3) -0.002(3) 0.012(3)
C31 0.043(5) 0.049(5) 0.029(4) -0.007(3) -0.010(3) 0.020(4)
C32 0.038(4) 0.037(4) 0.031(4) 0.007(3) 0.004(3) 0.021(4)
N3 0.032(3) 0.039(4) 0.032(3) 0.009(3) -0.002(3) 0.018(3)
C33 0.042(4) 0.040(4) 0.027(4) 0.004(3) -0.001(3) 0.020(4)
N4 0.036(4) 0.044(4) 0.034(3) -0.002(3) -0.004(3) 0.019(3)
C34 0.063(6) 0.071(6) 0.021(4) 0.000(4) 0.002(4) 0.041(5)
C35 0.063(6) 0.069(6) 0.026(4) 0.016(4) 0.005(4) 0.043(5)
C36 0.036(4) 0.042(5) 0.039(4) 0.008(4) 0.000(3) 0.008(4)
C37 0.040(4) 0.045(5) 0.025(4) 0.001(3) 0.004(3) 0.015(4)
C38 0.034(4) 0.027(4) 0.040(4) -0.003(3) -0.005(3) 0.004(3)
C39 0.032(4) 0.028(4) 0.025(3) 0.000(3) -0.001(3) 0.010(3)
C40 0.030(4) 0.031(4) 0.030(4) -0.006(3) -0.005(3) 0.007(3)
C41 0.031(4) 0.044(5) 0.027(4) -0.005(3) -0.007(3) 0.012(4)
Br4 0.0616(5) 0.0480(5) 0.0269(4) -0.0052(3) -0.0044(4) 0.0255(4)
C42 0.046(4) 0.035(4) 0.024(4) -0.004(3) -0.006(3) 0.020(4)
C43 0.025(3) 0.025(4) 0.036(4) 0.002(3) -0.003(3) 0.006(3)
C44 0.023(3) 0.024(4) 0.033(4) 0.000(3) -0.004(3) 0.005(3)
C45 0.070(6) 0.041(5) 0.029(4) -0.001(3) -0.006(4) 0.026(5)
C46 0.090(7) 0.047(5) 0.025(4) 0.003(4) -0.004(4) 0.037(5)
C47 0.037(4) 0.036(4) 0.035(4) -0.005(3) 0.000(3) 0.015(4)
C48 0.039(4) 0.028(4) 0.040(4) 0.000(3) -0.009(3) 0.018(3)
C49 0.070(7) 0.061(7) 0.075(7) 0.019(6) -0.010(6) 0.023(6)
Cl1 0.150 0.139 0.070 0.017 0.018 0.092
Cl2 0.091(2) 0.115(3) 0.080(2) 0.0083(19) -0.0041(18) 0.042(2)
Cl3 0.102(3) 0.118(3) 0.083(2) 0.035(2) 0.0176(19) 0.029(2)

loop_
_atom_type_symbol
_atom_type_description
_atom_type_scat_dispersion_real
_atom_type_scat_dispersion_imag
_atom_type_scat_source
C C 0.0033 0.0016 'International Tables Vol C Tables 4.2.6.8 and 6.1.1.4'
Br Br -0.2901 2.4595 'International Tables Vol C Tables 4.2.6.8 and 6.1.1.4'
Cl Cl 0.1484 0.1585 'International Tables Vol C Tables 4.2.6.8 and 6.1.1.4'
H H 0.0000 0.0000 'International Tables Vol C Tables 4.2.6.8 and 6.1.1.4'
N N 0.0061 0.0033 'International Tables Vol C Tables 4.2.6.8 and 6.1.1.4'
Hg Hg -2.3894 9.2266 'International Tables Vol C Tables 4.2.6.8 and 6.1.1.4'

loop_
_geom_angle_atom_site_label_1
_geom_angle_atom_site_label_2
_geom_angle_atom_site_label_3
_geom_angle
N2 Hg1 N4 106.6(2)
N2 Hg1 Br2 111.75(16)
N4 Hg1 Br2 104.22(16)
N2 Hg1 Br1 96.40(17)
N4 Hg1 Br1 99.22(16)
Br2 Hg1 Br1 135.72(4)
C6 C1 C2 118.7(6)
C6 C1 C48 122.8(6)
C2 C1 C48 118.3(6)
C3 C2 C1 120.5(6)
C3 C2 C7 119.4(6)
C1 C2 C7 120.2(6)
C2 C3 C4 120.3(7)
C2 C3 C8 120.0(7)
C4 C3 C8 119.5(7)
C3 C4 C5 119.0(7)
C3 C4 C12 118.3(7)
C5 C4 C12 122.7(7)
C6 C5 C4 120.1(7)
C6 C5 C14 120.4(7)
C4 C5 C14 119.3(7)
C5 C6 C1 120.6(7)
C5 C6 C13 121.0(7)
C1 C6 C13 118.2(7)
C2 C7 H7A 109.5
C2 C7 H7B 109.5
H7A C7 H7B 109.5
C2 C7 H7C 109.5
H7A C7 H7C 109.5
H7B C7 H7C 109.5
N1 C8 C3 113.0(6)
N1 C8 H8A 109.0
C3 C8 H8A 109.0
N1 C8 H8B 109.0
C3 C8 H8B 109.0
H8A C8 H8B 107.8
C9 N1 C11 107.7(7)
C9 N1 C8 127.3(6)
C11 N1 C8 125.0(7)
N2 C9 N1 110.7(7)
N2 C9 H9 124.7
N1 C9 H9 124.7
C9 N2 C10 106.4(7)
C9 N2 Hg1 121.9(5)
C10 N2 Hg1 126.1(5)
C11 C10 N2 109.2(7)
C11 C10 H10 125.4
N2 C10 H10 125.4
C10 C11 N1 106.1(7)
C10 C11 H11 127.0
N1 C11 H11 127.0
C4 C12 H12A 109.5
C4 C12 H12B 109.5
H12A C12 H12B 109.5
C4 C12 H12C 109.5
H12A C12 H12C 109.5
H12B C12 H12C 109.5
C6 C13 H13A 109.5
C6 C13 H13B 109.5
H13A C13 H13B 109.5
C6 C13 H13C 109.5
H13A C13 H13C 109.5
H13B C13 H13C 109.5
C5 C14 C15 118.2(6)
C5 C14 H14A 107.8
C15 C14 H14A 107.8
C5 C14 H14B 107.8
C15 C14 H14B 107.8
H14A C14 H14B 107.1
C20 C15 C16 121.1(7)
C20 C15 C14 119.5(7)
C16 C15 C14 119.3(7)
C17 C16 C15 116.9(7)
C17 C16 C21 120.1(7)
C15 C16 C21 123.0(7)
C18 C17 C16 123.8(7)
C18 C17 Br3 118.8(6)
C16 C17 Br3 117.3(6)
C17 C18 C19 118.2(6)
C17 C18 C22 121.2(7)
C19 C18 C22 120.5(7)
C20 C19 C18 119.6(7)
C20 C19 C24 121.7(6)
C18 C19 C24 118.6(6)
C15 C20 C19 120.2(6)
C15 C20 C23 120.5(6)
C19 C20 C23 119.2(7)
C16 C21 H21A 109.5
C16 C21 H21B 109.5
H21A C21 H21B 109.5
C16 C21 H21C 109.5
H21A C21 H21C 109.5
H21B C21 H21C 109.5
C18 C22 H22A 109.5
C18 C22 H22B 109.5
H22A C22 H22B 109.5
C18 C22 H22C 109.5
H22A C22 H22C 109.5
H22B C22 H22C 109.5
C20 C23 H23A 109.5
C20 C23 H23B 109.5
H23A C23 H23B 109.5
C20 C23 H23C 109.5
H23A C23 H23C 109.5
H23B C23 H23C 109.5
C25 C24 C19 119.8(6)
C25 C24 H24A 107.4
C19 C24 H24A 107.4
C25 C24 H24B 107.4
C19 C24 H24B 107.4
H24A C24 H24B 106.9
C30 C25 C26 119.6(7)
C30 C25 C24 119.3(6)
C26 C25 C24 121.0(6)
C27 C26 C25 118.8(7)
C27 C26 C31 120.0(6)
C25 C26 C31 121.3(7)
C28 C27 C26 122.0(6)
C28 C27 C32 120.3(7)
C26 C27 C32 117.7(7)
C27 C28 C29 119.3(7)
C27 C28 C36 121.7(7)
C29 C28 C36 119.1(7)
C28 C29 C30 120.3(6)
C28 C29 C38 119.3(6)
C30 C29 C38 120.2(6)
C25 C30 C29 119.5(6)
C25 C30 C37 119.9(6)
C29 C30 C37 120.5(6)
C26 C31 H31A 109.5
C26 C31 H31B 109.5
H31A C31 H31B 109.5
C26 C31 H31C 109.5
H31A C31 H31C 109.5
H31B C31 H31C 109.5
N3 C32 C27 113.4(6)
N3 C32 H32A 108.9
C27 C32 H32A 108.9
N3 C32 H32B 108.9
C27 C32 H32B 108.9
H32A C32 H32B 107.7
C33 N3 C35 107.4(6)
C33 N3 C32 126.5(6)
C35 N3 C32 125.7(6)
N4 C33 N3 111.2(7)
N4 C33 H33 124.4
N3 C33 H33 124.4
C33 N4 C34 105.9(6)
C33 N4 Hg1 126.0(5)
C34 N4 Hg1 125.7(5)
N4 C34 C35 109.2(7)
N4 C34 H34 125.4
C35 C34 H34 125.4
N3 C35 C34 106.3(7)
N3 C35 H35 126.9
C34 C35 H35 126.9
C28 C36 H36A 109.5
C28 C36 H36B 109.5
H36A C36 H36B 109.5
C28 C36 H36C 109.5
H36A C36 H36C 109.5
H36B C36 H36C 109.5
C30 C37 H37A 109.5
C30 C37 H37B 109.5
H37A C37 H37B 109.5
C30 C37 H37C 109.5
H37A C37 H37C 109.5
H37B C37 H37C 109.5
C29 C38 C39 119.2(6)
C29 C38 H38A 107.5
C39 C38 H38A 107.5
C29 C38 H38B 107.5
C39 C38 H38B 107.5
H38A C38 H38B 107.0
C44 C39 C40 121.0(6)
C44 C39 C38 120.7(6)
C40 C39 C38 118.2(6)
C41 C40 C39 116.6(7)
C41 C40 C45 120.4(6)
C39 C40 C45 123.0(7)
C40 C41 C42 124.2(7)
C40 C41 Br4 117.8(6)
C42 C41 Br4 118.0(5)
C41 C42 C43 117.8(6)
C41 C42 C46 119.8(6)
C43 C42 C46 122.4(7)
C42 C43 C44 119.9(6)
C42 C43 C48 120.1(6)
C44 C43 C48 119.6(6)
C39 C44 C43 120.3(6)
C39 C44 C47 119.7(6)
C43 C44 C47 120.0(6)
C40 C45 H45A 109.5
C40 C45 H45B 109.5
H45A C45 H45B 109.5
C40 C45 H45C 109.5
H45A C45 H45C 109.5
H45B C45 H45C 109.5
C42 C46 H46A 109.5
C42 C46 H46B 109.5
H46A C46 H46B 109.5
C42 C46 H46C 109.5
H46A C46 H46C 109.5
H46B C46 H46C 109.5
C44 C47 H47A 109.5
C44 C47 H47B 109.5
H47A C47 H47B 109.5
C44 C47 H47C 109.5
H47A C47 H47C 109.5
H47B C47 H47C 109.5
C1 C48 C43 120.0(6)
C1 C48 H48A 107.3
C43 C48 H48A 107.3
C1 C48 H48B 107.3
C43 C48 H48B 107.3
H48A C48 H48B 106.9
Cl2 C49 Cl3 111.4(6)
Cl2 C49 Cl1 111.1(6)
Cl3 C49 Cl1 110.1(7)
Cl2 C49 H49 108.0
Cl3 C49 H49 108.0
Cl1 C49 H49 108.0

loop_
_geom_bond_atom_site_label_1
_geom_bond_atom_site_label_2
_geom_bond_distance
Hg1 N2 2.296(7)
Hg1 N4 2.303(6)
Hg1 Br2 2.5079(10)
Hg1 Br1 2.5712(9)
C1 C6 1.407(10)
C1 C2 1.411(9)
C1 C48 1.524(10)
C2 C3 1.398(10)
C2 C7 1.534(10)
C3 C4 1.403(10)
C3 C8 1.511(10)
C4 C5 1.418(10)
C4 C12 1.521(11)
C5 C6 1.394(11)
C5 C14 1.526(10)
C6 C13 1.512(10)
C7 H7A 0.9800
C7 H7B 0.9800
C7 H7C 0.9800
C8 N1 1.481(10)
C8 H8A 0.9900
C8 H8B 0.9900
N1 C9 1.348(10)
N1 C11 1.368(9)
C9 N2 1.316(10)
C9 H9 0.9500
N2 C10 1.374(10)
C10 C11 1.361(12)
C10 H10 0.9500
C11 H11 0.9500
C12 H12A 0.9800
C12 H12B 0.9800
C12 H12C 0.9800
C13 H13A 0.9800
C13 H13B 0.9800
C13 H13C 0.9800
C14 C15 1.538(11)
C14 H14A 0.9900
C14 H14B 0.9900
C15 C20 1.402(11)
C15 C16 1.404(11)
C16 C17 1.403(10)
C16 C21 1.502(11)
C17 C18 1.382(11)
C17 Br3 1.928(7)
C18 C19 1.414(10)
C18 C22 1.519(10)
C19 C20 1.405(10)
C19 C24 1.521(10)
C20 C23 1.499(10)
C21 H21A 0.9800
C21 H21B 0.9800
C21 H21C 0.9800
C22 H22A 0.9800
C22 H22B 0.9800
C22 H22C 0.9800
C23 H23A 0.9800
C23 H23B 0.9800
C23 H23C 0.9800
C24 C25 1.519(10)
C24 H24A 0.9900
C24 H24B 0.9900
C25 C30 1.410(10)
C25 C26 1.416(10)
C26 C27 1.404(11)
C26 C31 1.514(10)
C27 C28 1.373(10)
C27 C32 1.506(9)
C28 C29 1.404(10)
C28 C36 1.510(10)
C29 C30 1.412(10)
C29 C38 1.527(10)
C30 C37 1.506(9)
C31 H31A 0.9800
C31 H31B 0.9800
C31 H31C 0.9800
C32 N3 1.481(9)
C32 H32A 0.9900
C32 H32B 0.9900
N3 C33 1.331(9)
N3 C35 1.357(10)
C33 N4 1.322(9)
C33 H33 0.9500
N4 C34 1.356(10)
C34 C35 1.363(11)
C34 H34 0.9500
C35 H35 0.9500
C36 H36A 0.9800
C36 H36B 0.9800
C36 H36C 0.9800
C37 H37A 0.9800
C37 H37B 0.9800
C37 H37C 0.9800
C38 C39 1.528(10)
C38 H38A 0.9900
C38 H38B 0.9900
C39 C44 1.395(10)
C39 C40 1.413(10)
C40 C41 1.393(11)
C40 C45 1.504(10)
C41 C42 1.394(10)
C41 Br4 1.907(7)
C42 C43 1.404(10)
C42 C46 1.498(10)
C43 C44 1.406(10)
C43 C48 1.528(10)
C44 C47 1.514(10)
C45 H45A 0.9800
C45 H45B 0.9800
C45 H45C 0.9800
C46 H46A 0.9800
C46 H46B 0.9800
C46 H46C 0.9800
C47 H47A 0.9800
C47 H47B 0.9800
C47 H47C 0.9800
C48 H48A 0.9900
C48 H48B 0.9900
C49 Cl2 1.737(12)
C49 Cl3 1.738(11)
C49 Cl1 1.745(11)
C49 H49 1.0000
